data_4038127
loop_
_publ_author_name
'Rinaldi, Antonia'
'Lang\'e, Vittoria'
'Scarpi, Dina'
'Occhiato, Ernesto G.'

_publ_section_title
;
 One-Pot Access to 1,7a-Dihydro-1,3a-ethano-indene and
 1,8a-Dihydro-1,3a-ethano-azulene Skeletons by a Sequential
 Gold(I)-Catalyzed Propargyl Claisen Rearrangement/Nazarov
 Cyclization/[4+2] Cycloaddition Reaction.
;
_journal_issue 7
_journal_name_full 'The Journal of organic chemistry'
_journal_page_first 5078
_journal_page_last 5086
_journal_paper_doi 10.1021/acs.joc.0c00088
_journal_volume 85
_journal_year 2020
_chemical_formula_moiety 'C17 H21 N O3'
_chemical_formula_sum 'C17 H21 N O3'
_chemical_formula_weight 287.35
_space_group_crystal_system triclinic
_space_group_IT_number 2
_space_group_name_Hall '-P 1'
_space_group_name_H-M_alt 'P -1'
_atom_sites_solution_hydrogens geom
_audit_creation_date
;
'Thu Dec 06 17:28:40 2018'
;
_audit_creation_method
;
CrysAlisPro, Agilent Technologies,
Version 1.171.37.35g (release 09-12-2014 CrysAlis171 .NET)
(compiled Dec  9 2014,15:38:47)
;
_cell_angle_alpha 94.799(7)
_cell_angle_beta 97.856(7)
_cell_angle_gamma 97.882(8)
_cell_formula_units_Z 2
_cell_length_a 8.3484(9)
_cell_length_b 8.5960(8)
_cell_length_c 10.5662(8)
_cell_measurement_reflns_used 1700
_cell_measurement_temperature 100(2)
_cell_measurement_theta_max 69.5160
_cell_measurement_theta_min 5.1950
_cell_volume 739.98(12)
_computing_cell_refinement
;
CrysAlisPro, Agilent Technologies,
Version 1.171.37.35g (release 09-12-2014 CrysAlis171 .NET)
(compiled Dec  9 2014,15:38:47)
;
_computing_data_collection
;
CrysAlisPro, Agilent Technologies,
Version 1.171.37.35g (release 09-12-2014 CrysAlis171 .NET)
(compiled Dec  9 2014,15:38:47)
;
_computing_data_reduction
;
CrysAlisPro, Agilent Technologies,
Version 1.171.37.35g (release 09-12-2014 CrysAlis171 .NET)
(compiled Dec  9 2014,15:38:47)
;
_computing_molecular_graphics 'Ortep for Windows (Farrugia, 2012'
_computing_publication_material 'WinGX publication routines'
_computing_structure_refinement 'SHELXL-2014/6 (Sheldrick, 2014)'
_computing_structure_solution 'SIR2004 J.Appl.Cryst.38,381-388'
_diffrn_ambient_temperature 100(2)
_diffrn_detector 'CCD plate'
_diffrn_detector_area_resol_mean 8.1241
_diffrn_detector_type Onyx
_diffrn_measured_fraction_theta_full 0.9734
_diffrn_measured_fraction_theta_max 0.9027
_diffrn_measurement_details
;
#__ type_ start__ end____ width___ exp.time_
  1 omega   20.00  109.00   1.0000    1.0000
omega____ theta____ kappa____ phi______ frames
    -       45.9074   77.0000 -120.0000 89

#__ type_ start__ end____ width___ exp.time_
  2 omega   27.00   66.00   1.0000    2.0000
omega____ theta____ kappa____ phi______ frames
    -       97.3169  -30.0000   30.0000 39

#__ type_ start__ end____ width___ exp.time_
  3 omega   36.00  125.00   1.0000    2.0000
omega____ theta____ kappa____ phi______ frames
    -       97.3169  -77.0000  -30.0000 89

#__ type_ start__ end____ width___ exp.time_
  4 omega   43.00   77.00   1.0000    2.0000
omega____ theta____ kappa____ phi______ frames
    -       97.3169  -45.0000  150.0000 34

#__ type_ start__ end____ width___ exp.time_
  5 omega   28.00   55.00   1.0000    2.0000
omega____ theta____ kappa____ phi______ frames
    -       97.3169  -30.0000   60.0000 27

#__ type_ start__ end____ width___ exp.time_
  6 omega   22.00  109.00   1.0000    2.0000
omega____ theta____ kappa____ phi______ frames
    -       97.3169  -94.0000  -90.0000 87

#__ type_ start__ end____ width___ exp.time_
  7 omega  -25.00   74.00   1.0000    1.0000
omega____ theta____ kappa____ phi______ frames
    -       45.9074  -77.0000  120.0000 99

#__ type_ start__ end____ width___ exp.time_
  8 omega  -63.00  -36.00   1.0000    2.0000
omega____ theta____ kappa____ phi______ frames
    -      -90.0000   30.0000  -30.0000 27

#__ type_ start__ end____ width___ exp.time_
  9 omega  -69.00  -33.00   1.0000    2.0000
omega____ theta____ kappa____ phi______ frames
    -      -90.0000   30.0000    0.0000 36

#__ type_ start__ end____ width___ exp.time_
 10 omega  -65.00  -21.00   1.0000    2.0000
omega____ theta____ kappa____ phi______ frames
    -      -90.0000   30.0000   30.0000 44

#__ type_ start__ end____ width___ exp.time_
 11 omega  -65.00  -19.00   1.0000    2.0000
omega____ theta____ kappa____ phi______ frames
    -      -90.0000   30.0000  120.0000 46

#__ type_ start__ end____ width___ exp.time_
 12 omega -116.00  -20.00   1.0000    2.0000
omega____ theta____ kappa____ phi______ frames
    -      -90.0000  125.0000  120.0000 96

#__ type_ start__ end____ width___ exp.time_
 13 omega   87.00  114.00   1.0000    1.0000
omega____ theta____ kappa____ phi______ frames
    -       45.9074  125.0000  120.0000 27

#__ type_ start__ end____ width___ exp.time_
 14 omega  -52.00  -19.00   1.0000    2.0000
omega____ theta____ kappa____ phi______ frames
    -      -90.0000   30.0000 -180.0000 33

#__ type_ start__ end____ width___ exp.time_
 15 omega  -50.00  -18.00   1.0000    2.0000
omega____ theta____ kappa____ phi______ frames
    -      -90.0000  125.0000 -180.0000 32

#__ type_ start__ end____ width___ exp.time_
 16 omega  -95.00  -68.00   1.0000    2.0000
omega____ theta____ kappa____ phi______ frames
    -      -90.0000   61.0000 -180.0000 27

#__ type_ start__ end____ width___ exp.time_
 17 omega  -97.00  -72.00   1.0000    2.0000
omega____ theta____ kappa____ phi______ frames
    -      -90.0000  125.0000 -180.0000 25

#__ type_ start__ end____ width___ exp.time_
 18 omega -146.00  -78.00   1.0000    2.0000
omega____ theta____ kappa____ phi______ frames
    -      -90.0000  -61.0000   30.0000 68

#__ type_ start__ end____ width___ exp.time_
 19 omega  -98.00  -73.00   1.0000    1.0000
omega____ theta____ kappa____ phi______ frames
    -      -45.9074 -125.0000 -180.0000 25

;
_diffrn_measurement_device 'four-circle diffractometer'
_diffrn_measurement_device_type 'Xcalibur, Onyx'
_diffrn_measurement_method '\w scans'
_diffrn_radiation_probe x-ray
_diffrn_radiation_type CuK\a
_diffrn_radiation_wavelength 1.54184
_diffrn_reflns_av_R_equivalents 0.0991
_diffrn_reflns_av_unetI/netI 0.1034
_diffrn_reflns_limit_h_max 9
_diffrn_reflns_limit_h_min -9
_diffrn_reflns_limit_k_max 8
_diffrn_reflns_limit_k_min -9
_diffrn_reflns_limit_l_max 9
_diffrn_reflns_limit_l_min -11
_diffrn_reflns_number 4262
_diffrn_reflns_theta_full 67.684
_diffrn_reflns_theta_max 61.165
_diffrn_reflns_theta_min 5.223
_diffrn_source 'Enhance (Cu) X-ray Source'
_exptl_absorpt_coefficient_mu 0.710
_exptl_absorpt_correction_T_max 0.9970
_exptl_absorpt_correction_T_min 0.9617
_exptl_absorpt_correction_type multi-scan
_exptl_absorpt_process_details
;
CrysAlisPro, Agilent Technologies,
Version 1.171.37.35g (release 09-12-2014 CrysAlis171 .NET)
(compiled Dec  9 2014,15:38:47)
Empirical absorption correction using spherical harmonics,
 implemented in SCALE3 ABSPACK scaling algorithm.
;
_exptl_crystal_colour white
_exptl_crystal_density_diffrn 1.290
_exptl_crystal_density_method 'not measured'
_exptl_crystal_description prismatic
_exptl_crystal_F_000 308
_exptl_crystal_size_max 0.07
_exptl_crystal_size_mid 0.04
_exptl_crystal_size_min 0.03
_refine_diff_density_max 0.494
_refine_diff_density_min -0.519
_refine_diff_density_rms 0.111
_refine_ls_extinction_method none
_refine_ls_goodness_of_fit_ref 1.071
_refine_ls_hydrogen_treatment constr
_refine_ls_matrix_type full
_refine_ls_number_parameters 190
_refine_ls_number_reflns 2223
_refine_ls_number_restraints 0
_refine_ls_restrained_S_all 1.071
_refine_ls_R_factor_all 0.1385
_refine_ls_R_factor_gt 0.0928
_refine_ls_shift/su_max 0.001
_refine_ls_shift/su_mean 0.000
_refine_ls_structure_factor_coef Fsqd
_refine_ls_weighting_details 'w=1/[\s^2^(Fo^2^)+(0.1810P)^2^] where P=(Fo^2^+2Fc^2^)/3'
_refine_ls_weighting_scheme calc
_refine_ls_wR_factor_gt 0.2293
_refine_ls_wR_factor_ref 0.3109
_reflns_number_gt 1370
_reflns_number_total 2223
_reflns_threshold_expression 'I > 2\s(I)'
_cod_data_source_file jo0c00088_si_002.cif
_cod_data_source_block exp-333
_cod_depositor_comments 'Adding full bibliography for 4038127.cif.'
_cod_database_code 4038127
_shelx_space_group_comment
;
The symmetry employed for this shelxl refinement is uniquely defined
by the following loop, which should always be used as a source of
symmetry information in preference to the above space-group names.
They are only intended as comments.
;
_shelxl_version_number 2014/6

loop_
_space_group_symop_operation_xyz
'x, y, z'
'-x, -y, -z'

loop_
_atom_site_label
_atom_site_type_symbol
_atom_site_fract_x
_atom_site_fract_y
_atom_site_fract_z
_atom_site_U_iso_or_equiv
_atom_site_adp_type
_atom_site_occupancy
_atom_site_site_symmetry_order
_atom_site_calc_flag
_atom_site_refinement_flags_posn
_atom_site_refinement_flags_adp
_atom_site_refinement_flags_occupancy
_atom_site_disorder_assembly
_atom_site_disorder_group
N1 N 0.2353(5) -0.2112(5) 0.5222(3) 0.0414(11) Uani 1 1 d . . . . .
O1 O 0.2752(4) 0.0288(5) 0.4436(3) 0.0512(10) Uani 1 1 d . . . . .
O2 O 0.2470(4) -0.4668(4) 0.5722(3) 0.0484(10) Uani 1 1 d . . . . .
O3 O -0.2870(4) -0.1734(5) 0.2031(3) 0.0532(11) Uani 1 1 d . . . . .
C1 C 0.2876(5) -0.2295(6) 0.2066(4) 0.0389(12) Uani 1 1 d . . . . .
C2 C 0.3464(6) -0.3872(6) 0.1662(4) 0.0363(11) Uani 1 1 d . . . . .
H2 H 0.4662 -0.3728 0.1803 0.044 Uiso 1 1 calc R U . . .
C3 C 0.2831(6) -0.4461(7) 0.0255(4) 0.0440(13) Uani 1 1 d . . . . .
H3A H 0.1652 -0.4747 0.0134 0.053 Uiso 1 1 calc R U . . .
H3B H 0.3303 -0.5391 0.0009 0.053 Uiso 1 1 calc R U . . .
C4 C 0.3301(6) -0.3159(7) -0.0580(4) 0.0463(13) Uani 1 1 d . . . . .
H4A H 0.2901 -0.3532 -0.1474 0.056 Uiso 1 1 calc R U . . .
H4B H 0.4483 -0.2914 -0.0482 0.056 Uiso 1 1 calc R U . . .
C5 C 0.2594(6) -0.1658(6) -0.0220(4) 0.0426(13) Uani 1 1 d . . . . .
H5A H 0.2913 -0.0860 -0.0772 0.051 Uiso 1 1 calc R U . . .
H5B H 0.1409 -0.1888 -0.0353 0.051 Uiso 1 1 calc R U . . .
C6 C 0.3211(6) -0.1023(6) 0.1189(4) 0.0407(12) Uani 1 1 d . . . . .
H6A H 0.4378 -0.0654 0.1296 0.049 Uiso 1 1 calc R U . . .
H6B H 0.2670 -0.0134 0.1421 0.049 Uiso 1 1 calc R U . . .
C7 C 0.3801(6) -0.1977(6) 0.3479(4) 0.0400(12) Uani 1 1 d . . . . .
H7 H 0.4933 -0.1471 0.3508 0.048 Uiso 1 1 calc R U . . .
C8 C 0.3722(6) -0.3666(6) 0.3924(4) 0.0390(12) Uani 1 1 d . . . . .
H8 H 0.4824 -0.3918 0.4176 0.047 Uiso 1 1 calc R U . . .
C9 C 0.2801(6) -0.4800(6) 0.2737(4) 0.0399(12) Uani 1 1 d . . . . .
C10 C 0.1005(5) -0.4496(5) 0.2562(4) 0.0360(11) Uani 1 1 d . . . . .
H10A H 0.0334 -0.5244 0.1895 0.043 Uiso 1 1 calc R U . . .
H10B H 0.0552 -0.4575 0.3356 0.043 Uiso 1 1 calc R U . . .
C11 C 0.1104(6) -0.2841(6) 0.2182(4) 0.0387(12) Uani 1 1 d . . . . .
C12 C -0.0103(6) -0.1966(6) 0.2023(4) 0.0390(12) Uani 1 1 d . . . . .
H12 H 0.0137 -0.0961 0.1769 0.047 Uiso 1 1 calc R U . . .
C13 C -0.1762(6) -0.2500(7) 0.2225(4) 0.0454(13) Uani 1 1 d . . . . .
H13 H -0.1990 -0.3484 0.2519 0.054 Uiso 1 1 calc R U . . .
C14 C 0.3058(6) -0.6496(6) 0.2754(5) 0.0420(12) Uani 1 1 d . . . . .
H14A H 0.4208 -0.6553 0.2867 0.063 Uiso 1 1 calc R U . . .
H14B H 0.2588 -0.6935 0.3450 0.063 Uiso 1 1 calc R U . . .
H14C H 0.2541 -0.7084 0.1956 0.063 Uiso 1 1 calc R U . . .
C15 C 0.2798(6) -0.3611(6) 0.5066(4) 0.0386(12) Uani 1 1 d . . . . .
C16 C 0.2954(6) -0.1121(6) 0.4398(4) 0.0391(12) Uani 1 1 d . . . . .
C17 C 0.1299(7) -0.1680(7) 0.6154(5) 0.0497(14) Uani 1 1 d . . . . .
H17A H 0.1028 -0.2560 0.6628 0.075 Uiso 1 1 calc R U . . .
H17B H 0.1864 -0.0796 0.6736 0.075 Uiso 1 1 calc R U . . .
H17C H 0.0315 -0.1400 0.5709 0.075 Uiso 1 1 calc R U . . .

loop_
_atom_site_aniso_label
_atom_site_aniso_U_11
_atom_site_aniso_U_22
_atom_site_aniso_U_33
_atom_site_aniso_U_23
_atom_site_aniso_U_13
_atom_site_aniso_U_12
N1 0.049(2) 0.051(3) 0.0240(18) 0.0044(17) 0.0036(16) 0.010(2)
O1 0.058(2) 0.063(3) 0.0316(17) 0.0072(16) 0.0005(15) 0.0094(19)
O2 0.055(2) 0.062(2) 0.0308(17) 0.0168(17) 0.0077(15) 0.0091(18)
O3 0.0348(19) 0.068(3) 0.057(2) 0.0096(19) 0.0035(16) 0.0090(17)
C1 0.034(2) 0.055(3) 0.026(2) 0.006(2) 0.0006(17) 0.004(2)
C2 0.038(2) 0.040(3) 0.029(2) 0.0044(19) -0.0018(18) 0.004(2)
C3 0.041(3) 0.065(3) 0.025(2) 0.010(2) -0.0007(18) 0.007(2)
C4 0.041(3) 0.071(4) 0.027(2) 0.006(2) 0.0029(19) 0.013(2)
C5 0.039(3) 0.061(4) 0.028(2) 0.013(2) 0.0035(19) 0.004(2)
C6 0.037(3) 0.054(3) 0.033(2) 0.014(2) 0.0056(19) 0.009(2)
C7 0.036(2) 0.058(3) 0.025(2) 0.011(2) -0.0016(18) 0.006(2)
C8 0.036(3) 0.055(3) 0.026(2) 0.011(2) -0.0009(18) 0.010(2)
C9 0.046(3) 0.048(3) 0.026(2) 0.009(2) -0.0001(19) 0.009(2)
C10 0.041(3) 0.039(3) 0.028(2) 0.0071(19) 0.0021(18) 0.007(2)
C11 0.041(3) 0.051(3) 0.0198(19) 0.004(2) -0.0018(17) -0.002(2)
C12 0.039(3) 0.051(3) 0.028(2) 0.010(2) -0.0007(18) 0.012(2)
C13 0.042(3) 0.061(3) 0.031(2) 0.001(2) 0.0000(19) 0.008(2)
C14 0.056(3) 0.034(3) 0.040(2) 0.009(2) 0.009(2) 0.015(2)
C15 0.045(3) 0.049(3) 0.022(2) 0.002(2) -0.0002(18) 0.013(2)
C16 0.044(3) 0.044(3) 0.027(2) 0.007(2) -0.0032(19) 0.004(2)
C17 0.061(3) 0.058(4) 0.033(2) 0.008(2) 0.013(2) 0.010(3)

loop_
_atom_type_symbol
_atom_type_description
_atom_type_scat_dispersion_real
_atom_type_scat_dispersion_imag
_atom_type_scat_source
C C 0.0181 0.0091 'International Tables Vol C Tables 4.2.6.8 and 6.1.1.4'
H H 0.0000 0.0000 'International Tables Vol C Tables 4.2.6.8 and 6.1.1.4'
N N 0.0311 0.0180 'International Tables Vol C Tables 4.2.6.8 and 6.1.1.4'
O O 0.0492 0.0322 'International Tables Vol C Tables 4.2.6.8 and 6.1.1.4'

loop_
_geom_angle_atom_site_label_1
_geom_angle_atom_site_label_2
_geom_angle_atom_site_label_3
_geom_angle
_geom_angle_site_symmetry_1
_geom_angle_site_symmetry_3
_geom_angle_publ_flag
C16 N1 C15 113.2(4) . . ?
C16 N1 C17 124.1(4) . . ?
C15 N1 C17 122.6(4) . . ?
C6 C1 C11 117.0(4) . . ?
C6 C1 C2 114.1(4) . . ?
C11 C1 C2 101.9(4) . . ?
C6 C1 C7 116.8(4) . . ?
C11 C1 C7 105.6(3) . . ?
C2 C1 C7 99.0(3) . . ?
C3 C2 C9 119.4(4) . . ?
C3 C2 C1 111.8(4) . . ?
C9 C2 C1 96.3(4) . . ?
C3 C2 H2 109.5 . . ?
C9 C2 H2 109.5 . . ?
C1 C2 H2 109.5 . . ?
C2 C3 C4 109.1(4) . . ?
C2 C3 H3A 109.9 . . ?
C4 C3 H3A 109.9 . . ?
C2 C3 H3B 109.9 . . ?
C4 C3 H3B 109.9 . . ?
H3A C3 H3B 108.3 . . ?
C3 C4 C5 111.8(4) . . ?
C3 C4 H4A 109.3 . . ?
C5 C4 H4A 109.3 . . ?
C3 C4 H4B 109.3 . . ?
C5 C4 H4B 109.3 . . ?
H4A C4 H4B 107.9 . . ?
C6 C5 C4 110.8(4) . . ?
C6 C5 H5A 109.5 . . ?
C4 C5 H5A 109.5 . . ?
C6 C5 H5B 109.5 . . ?
C4 C5 H5B 109.5 . . ?
H5A C5 H5B 108.1 . . ?
C1 C6 C5 110.7(4) . . ?
C1 C6 H6A 109.5 . . ?
C5 C6 H6A 109.5 . . ?
C1 C6 H6B 109.5 . . ?
C5 C6 H6B 109.5 . . ?
H6A C6 H6B 108.1 . . ?
C16 C7 C8 103.9(3) . . ?
C16 C7 C1 115.0(4) . . ?
C8 C7 C1 102.9(4) . . ?
C16 C7 H7 111.5 . . ?
C8 C7 H7 111.5 . . ?
C1 C7 H7 111.5 . . ?
C15 C8 C7 104.7(4) . . ?
C15 C8 C9 114.0(4) . . ?
C7 C8 C9 105.2(3) . . ?
C15 C8 H8 110.9 . . ?
C7 C8 H8 110.9 . . ?
C9 C8 H8 110.9 . . ?
C14 C9 C10 116.2(4) . . ?
C14 C9 C2 117.5(4) . . ?
C10 C9 C2 100.7(3) . . ?
C14 C9 C8 115.1(4) . . ?
C10 C9 C8 106.7(4) . . ?
C2 C9 C8 98.2(3) . . ?
C11 C10 C9 104.0(4) . . ?
C11 C10 H10A 111.0 . . ?
C9 C10 H10A 111.0 . . ?
C11 C10 H10B 111.0 . . ?
C9 C10 H10B 111.0 . . ?
H10A C10 H10B 109.0 . . ?
C12 C11 C10 127.8(4) . . ?
C12 C11 C1 125.4(5) . . ?
C10 C11 C1 106.8(4) . . ?
C11 C12 C13 123.6(5) . . ?
C11 C12 H12 118.2 . . ?
C13 C12 H12 118.2 . . ?
O3 C13 C12 123.6(5) . . ?
O3 C13 H13 118.2 . . ?
C12 C13 H13 118.2 . . ?
C9 C14 H14A 109.5 . . ?
C9 C14 H14B 109.5 . . ?
H14A C14 H14B 109.5 . . ?
C9 C14 H14C 109.5 . . ?
H14A C14 H14C 109.5 . . ?
H14B C14 H14C 109.5 . . ?
O2 C15 N1 125.3(4) . . ?
O2 C15 C8 127.3(5) . . ?
N1 C15 C8 107.4(4) . . ?
O1 C16 N1 122.5(5) . . ?
O1 C16 C7 127.0(4) . . ?
N1 C16 C7 110.5(4) . . ?
N1 C17 H17A 109.5 . . ?
N1 C17 H17B 109.5 . . ?
H17A C17 H17B 109.5 . . ?
N1 C17 H17C 109.5 . . ?
H17A C17 H17C 109.5 . . ?
H17B C17 H17C 109.5 . . ?

loop_
_geom_bond_atom_site_label_1
_geom_bond_atom_site_label_2
_geom_bond_distance
_geom_bond_site_symmetry_2
_geom_bond_publ_flag
N1 C16 1.364(6) . ?
N1 C15 1.392(6) . ?
N1 C17 1.466(7) . ?
O1 C16 1.244(6) . ?
O2 C15 1.212(6) . ?
O3 C13 1.212(6) . ?
C1 C6 1.513(6) . ?
C1 C11 1.514(6) . ?
C1 C2 1.551(7) . ?
C1 C7 1.567(6) . ?
C2 C3 1.527(6) . ?
C2 C9 1.561(6) . ?
C2 H2 0.9800 . ?
C3 C4 1.524(7) . ?
C3 H3A 0.9700 . ?
C3 H3B 0.9700 . ?
C4 C5 1.532(7) . ?
C4 H4A 0.9700 . ?
C4 H4B 0.9700 . ?
C5 C6 1.536(7) . ?
C5 H5A 0.9700 . ?
C5 H5B 0.9700 . ?
C6 H6A 0.9700 . ?
C6 H6B 0.9700 . ?
C7 C16 1.481(7) . ?
C7 C8 1.560(7) . ?
C7 H7 0.9800 . ?
C8 C15 1.520(6) . ?
C8 C9 1.562(7) . ?
C8 H8 0.9800 . ?
C9 C14 1.504(7) . ?
C9 C10 1.546(6) . ?
C10 C11 1.505(6) . ?
C10 H10A 0.9700 . ?
C10 H10B 0.9700 . ?
C11 C12 1.339(7) . ?
C12 C13 1.448(7) . ?
C12 H12 0.9300 . ?
C13 H13 0.9300 . ?
C14 H14A 0.9600 . ?
C14 H14B 0.9600 . ?
C14 H14C 0.9600 . ?
C17 H17A 0.9600 . ?
C17 H17B 0.9600 . ?
C17 H17C 0.9600 . ?
